data_4027275
loop_
_publ_author_name
'Kalen N. Swanick'
'Jacquelyn T. Price'
'Nathan D. Jones'
'Zhifeng Ding'

_publ_section_title
;
 Synthesis, Structure, Electrochemistry, and Electrochemiluminescence of
 Thienyltriazoles
;
_journal_name_full 'Journal of Organic Chemistry'
_journal_page_first 5646
_journal_page_last 5655
_journal_paper_doi 10.1021/jo300802h
_journal_volume 77
_journal_year 2012
_chemical_formula_sum 'C7 H7 N3 O S'
_chemical_formula_weight 181.22
_chemical_name_systematic
; 
 ? 
;
_space_group_IT_number 61
_symmetry_cell_setting orthorhombic
_symmetry_space_group_name_Hall '-P 2ac 2ab'
_symmetry_space_group_name_H-M 'P b c a'
_atom_sites_solution_hydrogens geom
_atom_sites_solution_primary direct
_atom_sites_solution_secondary difmap
_audit_creation_method SHELXL-97
_cell_angle_alpha 90.00
_cell_angle_beta 90.00
_cell_angle_gamma 90.00
_cell_formula_units_Z 8
_cell_length_a 21.383(4)
_cell_length_b 9.840(2)
_cell_length_c 7.4392(15)
_cell_measurement_temperature 293(2)
_cell_volume 1565.3(5)
_computing_structure_refinement 'SHELXL-97 (Sheldrick, 1997)'
_computing_structure_solution 'SHELXS-97 (Sheldrick, 1990)'
_diffrn_ambient_temperature 293(2)
_diffrn_measured_fraction_theta_full .996
_diffrn_measured_fraction_theta_max .996
_diffrn_radiation_monochromator graphite
_diffrn_radiation_source 'fine-focus sealed tube'
_diffrn_radiation_type MoK\a
_diffrn_radiation_wavelength 0.71073
_diffrn_reflns_av_R_equivalents 0.0365
_diffrn_reflns_av_sigmaI/netI 0.0295
_diffrn_reflns_limit_h_max 30
_diffrn_reflns_limit_h_min -30
_diffrn_reflns_limit_k_max 13
_diffrn_reflns_limit_k_min -13
_diffrn_reflns_limit_l_max 10
_diffrn_reflns_limit_l_min -10
_diffrn_reflns_number 8274
_diffrn_reflns_theta_full 30.07
_diffrn_reflns_theta_max 30.07
_diffrn_reflns_theta_min 2.81
_exptl_absorpt_coefficient_mu 0.362
_exptl_crystal_density_diffrn 1.538
_exptl_crystal_F_000 752
_refine_diff_density_max .608
_refine_diff_density_min -.452
_refine_diff_density_rms .066
_refine_ls_extinction_coef 0.022(6)
_refine_ls_extinction_expression Fc^*^=kFc[1+0.001xFc^2^\l^3^/sin(2\q)]^-1/4^
_refine_ls_extinction_method SHELXL
_refine_ls_goodness_of_fit_ref 1.078
_refine_ls_hydrogen_treatment mixed
_refine_ls_matrix_type full
_refine_ls_number_parameters 123
_refine_ls_number_reflns 2296
_refine_ls_number_restraints 0
_refine_ls_restrained_S_all 1.078
_refine_ls_R_factor_all 0.0717
_refine_ls_R_factor_gt 0.0543
_refine_ls_shift/su_max 0.001
_refine_ls_shift/su_mean 0.000
_refine_ls_structure_factor_coef Fsqd
_refine_ls_weighting_details 'calc w=1/[\s^2^(Fo^2^)+(0.1020P)^2^+0.4155P] where P=(Fo^2^+2Fc^2^)/3'
_refine_ls_weighting_scheme calc
_refine_ls_wR_factor_gt 0.1566
_refine_ls_wR_factor_ref 0.1708
_reflns_number_gt 1725
_reflns_number_total 2296
_reflns_threshold_expression >2sigma(I)
_cod_data_source_file jo300802h_si_003.cif
_cod_data_source_block n09024b
_cod_database_code 4027275

loop_
_symmetry_equiv_pos_as_xyz
'x, y, z'
'-x+1/2, -y, z+1/2'
'-x, y+1/2, -z+1/2'
'x+1/2, -y+1/2, -z'
'-x, -y, -z'
'x-1/2, y, -z-1/2'
'x, -y-1/2, z-1/2'
'-x-1/2, y-1/2, z'

loop_
_atom_site_label
_atom_site_type_symbol
_atom_site_fract_x
_atom_site_fract_y
_atom_site_fract_z
_atom_site_U_iso_or_equiv
_atom_site_adp_type
_atom_site_occupancy
_atom_site_symmetry_multiplicity
_atom_site_calc_flag
_atom_site_refinement_flags
_atom_site_disorder_assembly
_atom_site_disorder_group
S1 S 0.24857(3) 0.45835(9) 0.19028(15) 0.0364(3) Uani 0.7044(19) 1 d PG A 1
C2 C 0.16967(6) 0.4877(6) 0.2099(8) 0.0341(16) Uani 0.7044(19) 1 d PG A 1
H2 H 0.1519 0.5635 0.2643 0.041 Uiso 0.7044(19) 1 calc PR A 1
C4 C 0.17373(15) 0.2871(6) 0.0452(9) 0.0301(15) Uani 0.7044(19) 1 d PG A 1
H4 H 0.1580 0.2151 -0.0218 0.036 Uiso 0.7044(19) 1 calc PR A 1
C5 C 0.23532(12) 0.3123(3) 0.0695(6) 0.0364(3) Uani 0.7044(19) 1 d PG A 1
H5 H 0.2670 0.2568 0.0256 0.044 Uiso 0.7044(19) 1 calc PR A 1
S1B S 0.24978(7) 0.3106(2) 0.0665(3) 0.0341(5) Uani 0.2956(19) 1 d PG A 2
C2B C 0.17131(17) 0.2728(14) 0.066(2) 0.026(3) Uani 0.2956(19) 1 d PG A 2
H2B H 0.1541 0.1912 0.0266 0.031 Uiso 0.2956(19) 1 calc PR A 2
C4B C 0.1748(4) 0.4816(14) 0.212(2) 0.043(4) Uani 0.2956(19) 1 d PG A 2
H4B H 0.1598 0.5536 0.2803 0.051 Uiso 0.2956(19) 1 calc PR A 2
C5B C 0.2362(4) 0.4611(6) 0.1769(14) 0.0341(5) Uani 0.2956(19) 1 d PG A 2
H5B H 0.2676 0.5218 0.2092 0.041 Uiso 0.2956(19) 1 calc PR A 2
C3 C 0.13680(8) 0.38342(18) 0.1340(2) 0.0288(4) Uani 1 1 d . . .
C15 C 0.02974(8) 0.45465(18) 0.2334(2) 0.0316(4) Uani 1 1 d . . .
H15A H 0.0391 0.5279 0.3078 0.038 Uiso 1 1 calc R A .
C7 C -0.09093(9) 0.4404(2) 0.2650(3) 0.0395(5) Uani 1 1 d . . .
H7A H -0.0892 0.5323 0.3120 0.047 Uiso 1 1 calc R A .
H7B H -0.1204 0.4397 0.1659 0.047 Uiso 1 1 calc R . .
N1 N 0.07044(7) 0.37707(15) 0.13922(18) 0.0290(3) Uani 1 1 d . A .
N3 N -0.01983(7) 0.29530(17) 0.0812(2) 0.0364(4) Uani 1 1 d . . .
N2 N 0.04002(7) 0.27971(16) 0.0470(2) 0.0363(4) Uani 1 1 d . A .
C6 C -0.02787(8) 0.40242(19) 0.1958(2) 0.0316(4) Uani 1 1 d . A .
O1 O -0.11271(7) 0.3536(2) 0.3997(3) 0.0743(7) Uani 1 1 d . A .
H1A H -0.1474 0.3787 0.4330 0.111 Uiso 1 1 calc R . .

loop_
_atom_site_aniso_label
_atom_site_aniso_U_11
_atom_site_aniso_U_22
_atom_site_aniso_U_33
_atom_site_aniso_U_23
_atom_site_aniso_U_13
_atom_site_aniso_U_12
S1 0.0268(4) 0.0352(4) 0.0472(5) -0.0021(3) 0.0008(3) -0.0037(3)
C2 0.025(2) 0.032(3) 0.045(4) -0.002(3) 0.005(2) -0.0033(18)
C4 0.034(2) 0.029(2) 0.027(2) 0.001(2) 0.0029(14) 0.0008(15)
C5 0.0268(4) 0.0352(4) 0.0472(5) -0.0021(3) 0.0008(3) -0.0037(3)
S1B 0.0285(9) 0.0367(9) 0.0372(8) 0.0040(6) -0.0007(7) -0.0012(6)
C2B 0.022(4) 0.029(5) 0.026(4) 0.010(4) 0.000(3) -0.003(3)
C4B 0.045(6) 0.027(7) 0.057(11) -0.006(7) -0.022(6) 0.002(5)
C5B 0.0285(9) 0.0367(9) 0.0372(8) 0.0040(6) -0.0007(7) -0.0012(6)
C3 0.0272(8) 0.0296(9) 0.0297(8) 0.0034(6) -0.0008(5) -0.0010(6)
C15 0.0321(8) 0.0303(9) 0.0324(8) -0.0027(7) 0.0027(6) 0.0005(7)
C7 0.0333(9) 0.0390(11) 0.0462(10) 0.0041(8) 0.0050(8) 0.0056(8)
N1 0.0282(7) 0.0277(8) 0.0311(7) -0.0006(5) -0.0010(5) -0.0005(5)
N3 0.0280(7) 0.0350(9) 0.0462(9) -0.0064(6) -0.0004(6) -0.0003(6)
N2 0.0278(7) 0.0338(9) 0.0474(9) -0.0099(7) -0.0005(6) -0.0012(6)
C6 0.0313(8) 0.0290(9) 0.0347(9) 0.0021(6) 0.0010(6) 0.0021(7)
O1 0.0323(8) 0.1205(18) 0.0700(11) 0.0507(12) 0.0180(7) 0.0230(9)

loop_
_atom_type_symbol
_atom_type_description
_atom_type_scat_dispersion_real
_atom_type_scat_dispersion_imag
_atom_type_scat_source
C C .0033 .0016 'International Tables Vol C Tables 4.2.6.8 and 6.1.1.4'
H H .0000 .0000 'International Tables Vol C Tables 4.2.6.8 and 6.1.1.4'
N N .0061 .0033 'International Tables Vol C Tables 4.2.6.8 and 6.1.1.4'
O O .0106 .0060 'International Tables Vol C Tables 4.2.6.8 and 6.1.1.4'
S S .1246 .1234 'International Tables Vol C Tables 4.2.6.8 and 6.1.1.4'

loop_
_geom_angle_atom_site_label_1
_geom_angle_atom_site_label_2
_geom_angle_atom_site_label_3
_geom_angle
C2 S1 C5 91.3
C3 C2 S1 110.12(16)
C5 C4 C3 111.25(9)
C4 C5 S1 112.6
C5B S1B C2B 91.3
C3 C2B S1B 110.1(4)
C5B C4B C3 112.60(18)
C4B C5B S1B 112.6
C2 C3 C4B 5.2(4)
C2 C3 C4 114.42(14)
C4B C3 C4 109.7(2)
C2 C3 C2B 117.34(18)
C4B C3 C2B 112.3(3)
C4 C3 C2B 8.8(11)
C2 C3 N1 122.38(14)
C4B C3 N1 127.1(2)
C4 C3 N1 123.15(14)
C2B C3 N1 119.93(17)
N1 C15 C6 105.21(15)
O1 C7 C6 113.31(16)
N2 N1 C15 110.77(14)
N2 N1 C3 119.99(14)
C15 N1 C3 129.18(15)
N2 N3 C6 109.49(15)
N3 N2 N1 106.78(14)
C15 C6 N3 107.75(15)
C15 C6 C7 130.67(18)
N3 C6 C7 121.50(17)

loop_
_geom_bond_atom_site_label_1
_geom_bond_atom_site_label_2
_geom_bond_distance
S1 C2 1.7179
S1 C5 1.7182
C2 C3 1.366(4)
C4 C5 1.3523
C4 C3 1.399(4)
S1B C5B 1.7182
S1B C2B 1.7187
C2B C3 1.409(9)
C4B C5B 1.3524
C4B C3 1.389(11)
C3 N1 1.421(2)
C15 N1 1.353(2)
C15 C6 1.364(3)
C7 O1 1.397(2)
C7 C6 1.491(2)
N1 N2 1.346(2)
N3 N2 1.314(2)
N3 C6 1.366(2)
